data_7208033
loop_
_publ_author_name
'Sun, Jian-Ke'
'Wang, Peng'
'Yao, Qing-Xia'
'Chen, Yong-Juan'
'Li, Zhao-Hui'
'Zhang, Yong-Fan'
'Wu, Li-Ming'
'Zhang, Jie'

_publ_section_title
;
 Solvent- and anion-controlled photochromism of viologen-based
 metal--organic hybrid materials
;
_journal_issue 24
_journal_name_full 'Journal of Materials Chemistry'
_journal_page_first 12212
_journal_paper_doi 10.1039/c2jm30558e
_journal_volume 22
_journal_year 2012
_chemical_formula_moiety 'C26 H20 Cd I2 N2 O4'
_chemical_formula_sum 'C26 H20 Cd I2 N2 O4'
_chemical_formula_weight 790.64
_chemical_name_systematic
;
?
;
_space_group_IT_number 14
_symmetry_cell_setting monoclinic
_symmetry_space_group_name_Hall '-P 2ybc'
_symmetry_space_group_name_H-M 'P 1 21/c 1'
_atom_sites_solution_hydrogens geom
_atom_sites_solution_primary direct
_atom_sites_solution_secondary difmap
_audit_creation_method SHELXL-97
_cell_angle_alpha 90.00
_cell_angle_beta 110.511(8)
_cell_angle_gamma 90.00
_cell_formula_units_Z 4
_cell_length_a 16.753(8)
_cell_length_b 8.840(4)
_cell_length_c 18.010(9)
_cell_measurement_reflns_used 2345
_cell_measurement_temperature 293(2)
_cell_measurement_theta_max 27.4797
_cell_measurement_theta_min 2.3037
_cell_volume 2498(2)
_computing_structure_refinement 'SHELXL-97 (Sheldrick, 1997)'
_computing_structure_solution 'SHELXS-97 (Sheldrick, 1990)'
_diffrn_ambient_temperature 293(2)
_diffrn_measured_fraction_theta_full 0.988
_diffrn_measured_fraction_theta_max 0.988
_diffrn_measurement_device_type 'Rigaku SCXmini diffractometer'
_diffrn_measurement_method CCD_Profile_fitting
_diffrn_radiation_monochromator graphite
_diffrn_radiation_source 'fine-focus sealed tube'
_diffrn_radiation_type MoK\a
_diffrn_radiation_wavelength 0.71073
_diffrn_reflns_av_R_equivalents 0.0284
_diffrn_reflns_av_sigmaI/netI 0.0239
_diffrn_reflns_limit_h_max 18
_diffrn_reflns_limit_h_min -21
_diffrn_reflns_limit_k_max 11
_diffrn_reflns_limit_k_min -11
_diffrn_reflns_limit_l_max 23
_diffrn_reflns_limit_l_min -22
_diffrn_reflns_number 18514
_diffrn_reflns_theta_full 27.45
_diffrn_reflns_theta_max 27.45
_diffrn_reflns_theta_min 2.60
_diffrn_standards_decay_% <1.0
_exptl_absorpt_coefficient_mu 3.381
_exptl_absorpt_correction_T_max 1.0000
_exptl_absorpt_correction_T_min 0.4996
_exptl_absorpt_correction_type multi-scan
_exptl_crystal_colour red
_exptl_crystal_density_diffrn 2.102
_exptl_crystal_density_method 'not measured'
_exptl_crystal_description Prism
_exptl_crystal_F_000 1504
_exptl_crystal_size_max 0.18
_exptl_crystal_size_mid 0.1
_exptl_crystal_size_min 0.05
_refine_diff_density_max 1.043
_refine_diff_density_min -1.243
_refine_diff_density_rms 0.104
_refine_ls_extinction_method none
_refine_ls_goodness_of_fit_ref 1.040
_refine_ls_hydrogen_treatment geom
_refine_ls_matrix_type full
_refine_ls_number_parameters 316
_refine_ls_number_reflns 5645
_refine_ls_number_restraints 0
_refine_ls_restrained_S_all 1.040
_refine_ls_R_factor_all 0.0503
_refine_ls_R_factor_gt 0.0411
_refine_ls_shift/su_max 0.001
_refine_ls_shift/su_mean 0.000
_refine_ls_structure_factor_coef Fsqd
_refine_ls_weighting_details 'calc w=1/[\s^2^(Fo^2^)+(0.0587P)^2^+4.1682P] where P=(Fo^2^+2Fc^2^)/3'
_refine_ls_weighting_scheme calc
_refine_ls_wR_factor_gt 0.1116
_refine_ls_wR_factor_ref 0.1218
_reflns_number_gt 4674
_reflns_number_total 5645
_reflns_threshold_expression >2sigma(I)
_cod_data_source_file c2jm30558e.txt
_cod_data_source_block CdI2
_cod_depositor_comments
;
The following automatic conversions were performed:

'_exptl_absorpt_correction_type' value 'Multi-scan' changed to
'multi-scan' according to
/home/saulius/struct/CIF-dictionaries/cif_core.dic dictionary named
'cif_core.dic' version 2.4.1 from 2010-06-29.

Automatic conversion script
Id: cif_fix_values 1715 2011-07-08 13:25:40Z adriana 
;
_cod_original_sg_symbol_H-M P21/c
_cod_database_code 7208033

loop_
_symmetry_equiv_pos_as_xyz
'x, y, z'
'-x, y+1/2, -z+1/2'
'-x, -y, -z'
'x, -y-1/2, z-1/2'

loop_
_atom_site_label
_atom_site_type_symbol
_atom_site_fract_x
_atom_site_fract_y
_atom_site_fract_z
_atom_site_U_iso_or_equiv
_atom_site_adp_type
_atom_site_occupancy
_atom_site_symmetry_multiplicity
_atom_site_calc_flag
_atom_site_refinement_flags
Cd1 Cd 0.244901(18) 0.64205(4) 0.502106(15) 0.04481(12) Uani 1 1 d .
I1 I 0.10789(2) 0.43392(5) 0.458129(19) 0.06712(14) Uani 1 1 d .
I2 I 0.38231(2) 0.43344(4) 0.543084(18) 0.06014(13) Uani 1 1 d .
O1 O 0.2355(2) 0.7313(4) 0.62832(19) 0.0592(8) Uani 1 1 d .
O2 O 0.1635(2) 0.8465(5) 0.5175(2) 0.0762(12) Uani 1 1 d .
O3 O -0.6656(2) 0.6518(4) 0.99777(17) 0.0584(8) Uani 1 1 d .
O4 O -0.7448(2) 0.7481(4) 0.88310(18) 0.0569(8) Uani 1 1 d .
N1 N -0.1117(2) 0.9649(4) 0.7358(2) 0.0554(9) Uani 1 1 d .
N2 N -0.4103(2) 0.4441(4) 0.7779(2) 0.0477(8) Uani 1 1 d .
C1 C 0.1813(3) 0.8203(6) 0.5922(3) 0.0536(11) Uani 1 1 d .
C2 C 0.1287(3) 0.9075(6) 0.6308(3) 0.0532(11) Uani 1 1 d .
C3 C 0.1360(3) 0.8782(5) 0.7068(3) 0.0446(9) Uani 1 1 d .
H3 H 0.1802 0.8138 0.7385 0.054 Uiso 1 1 calc R
C4 C 0.0715(4) 1.0199(7) 0.5893(3) 0.0716(15) Uani 1 1 d .
H4 H 0.0731 1.0555 0.5401 0.086 Uiso 1 1 calc R
C5 C 0.0793(3) 0.9418(5) 0.7385(3) 0.0487(10) Uani 1 1 d .
H5 H 0.0870 0.9239 0.7926 0.058 Uiso 1 1 calc R
C6 C 0.0123(4) 1.0800(7) 0.6197(3) 0.0738(16) Uani 1 1 d .
H6 H -0.0276 1.1539 0.5907 0.089 Uiso 1 1 calc R
C7 C 0.0125(3) 1.0295(6) 0.6938(3) 0.0578(11) Uani 1 1 d .
C8 C -0.0544(3) 1.0875(6) 0.7253(4) 0.0643(13) Uani 1 1 d .
H8A H -0.0258 1.1375 0.7770 0.077 Uiso 1 1 calc R
H8B H -0.0897 1.1644 0.6882 0.077 Uiso 1 1 calc R
C9 C -0.1533(4) 0.8743(7) 0.6757(3) 0.0709(15) Uani 1 1 d .
H9 H -0.1431 0.8826 0.6271 0.085 Uiso 1 1 calc R
C10 C -0.1257(3) 0.9545(6) 0.8044(3) 0.0642(13) Uani 1 1 d .
H10 H -0.0952 1.0182 0.8475 0.077 Uiso 1 1 calc R
C11 C -0.2110(3) 0.7684(6) 0.6826(3) 0.0656(13) Uani 1 1 d .
H11 H -0.2394 0.7038 0.6392 0.079 Uiso 1 1 calc R
C12 C -0.1835(3) 0.8533(6) 0.8134(3) 0.0616(12) Uani 1 1 d .
H12 H -0.1934 0.8497 0.8622 0.074 Uiso 1 1 calc R
C13 C -0.2279(3) 0.7557(5) 0.7525(2) 0.0499(10) Uani 1 1 d .
C14 C -0.2919(3) 0.6465(5) 0.7614(2) 0.0454(9) Uani 1 1 d .
C15 C -0.3427(3) 0.5608(6) 0.6976(3) 0.0532(11) Uani 1 1 d .
H15 H -0.3369 0.5711 0.6472 0.064 Uiso 1 1 calc R
C16 C -0.3036(3) 0.6249(6) 0.8338(3) 0.0577(12) Uani 1 1 d .
H16 H -0.2705 0.6817 0.8788 0.069 Uiso 1 1 calc R
C17 C -0.4011(3) 0.4614(6) 0.7073(3) 0.0545(11) Uani 1 1 d .
H17 H -0.4356 0.4037 0.6632 0.065 Uiso 1 1 calc R
C18 C -0.3617(3) 0.5240(6) 0.8406(3) 0.0574(11) Uani 1 1 d .
H18 H -0.3679 0.5097 0.8906 0.069 Uiso 1 1 calc R
C19 C -0.4733(3) 0.3326(5) 0.7879(3) 0.0577(12) Uani 1 1 d .
H19A H -0.4423 0.2518 0.8248 0.069 Uiso 1 1 calc R
H19B H -0.5046 0.2851 0.7360 0.069 Uiso 1 1 calc R
C20 C -0.5364(3) 0.4064(5) 0.8196(3) 0.0460(9) Uani 1 1 d .
C21 C -0.5340(3) 0.3734(5) 0.8949(3) 0.0496(10) Uani 1 1 d .
H21 H -0.4963 0.2979 0.9254 0.059 Uiso 1 1 calc R
C22 C -0.5964(3) 0.5100(4) 0.7732(2) 0.0425(8) Uani 1 1 d .
H22 H -0.6015 0.5274 0.7197 0.051 Uiso 1 1 calc R
C23 C -0.5866(3) 0.4502(5) 0.9261(2) 0.0477(10) Uani 1 1 d .
H23 H -0.5852 0.4258 0.9779 0.057 Uiso 1 1 calc R
C24 C -0.6484(3) 0.5872(4) 0.8056(2) 0.0400(8) Uani 1 1 d .
H24 H -0.6890 0.6577 0.7742 0.048 Uiso 1 1 calc R
C25 C -0.6413(3) 0.5620(4) 0.8835(2) 0.0394(8) Uani 1 1 d .
C26 C -0.6889(3) 0.6597(5) 0.9230(2) 0.0455(9) Uani 1 1 d .

loop_
_atom_site_aniso_label
_atom_site_aniso_U_11
_atom_site_aniso_U_22
_atom_site_aniso_U_33
_atom_site_aniso_U_23
_atom_site_aniso_U_13
_atom_site_aniso_U_12
Cd1 0.04502(19) 0.0552(2) 0.03750(18) 0.00300(12) 0.01861(14) 0.00008(12)
I1 0.0558(2) 0.0988(3) 0.0478(2) -0.00423(16) 0.01949(16) -0.02146(17)
I2 0.0564(2) 0.0756(2) 0.04527(19) -0.00234(14) 0.01382(15) 0.01671(15)
O1 0.064(2) 0.067(2) 0.0526(18) 0.0028(16) 0.0281(16) 0.0111(17)
O2 0.070(2) 0.116(3) 0.0454(18) 0.002(2) 0.0228(17) 0.031(2)
O3 0.065(2) 0.076(2) 0.0365(15) 0.0039(15) 0.0207(14) 0.0202(17)
O4 0.0632(19) 0.066(2) 0.0417(16) 0.0045(15) 0.0191(15) 0.0194(16)
N1 0.046(2) 0.058(2) 0.066(2) -0.0131(19) 0.0233(18) 0.0111(17)
N2 0.0449(19) 0.053(2) 0.0442(19) -0.0054(16) 0.0143(16) 0.0151(16)
C1 0.038(2) 0.071(3) 0.054(2) -0.017(2) 0.0188(19) -0.002(2)
C2 0.041(2) 0.070(3) 0.047(2) -0.005(2) 0.0136(19) 0.009(2)
C3 0.041(2) 0.042(2) 0.052(2) -0.0005(18) 0.0175(18) 0.0042(17)
C4 0.070(3) 0.084(4) 0.053(3) -0.001(3) 0.011(3) 0.020(3)
C5 0.052(2) 0.045(2) 0.054(2) -0.0005(18) 0.025(2) 0.0044(18)
C6 0.061(3) 0.087(4) 0.062(3) -0.007(3) 0.008(3) 0.024(3)
C7 0.049(2) 0.064(3) 0.064(3) -0.008(2) 0.025(2) 0.008(2)
C8 0.057(3) 0.062(3) 0.079(4) -0.012(3) 0.032(3) 0.013(2)
C9 0.065(3) 0.093(4) 0.063(3) -0.021(3) 0.032(3) 0.000(3)
C10 0.064(3) 0.073(3) 0.051(3) -0.015(2) 0.014(2) 0.002(3)
C11 0.063(3) 0.079(3) 0.061(3) -0.028(3) 0.029(2) -0.004(3)
C12 0.066(3) 0.075(3) 0.042(2) -0.009(2) 0.017(2) 0.001(3)
C13 0.043(2) 0.059(3) 0.046(2) -0.006(2) 0.0131(18) 0.0186(19)
C14 0.040(2) 0.053(2) 0.039(2) -0.0077(17) 0.0090(17) 0.0158(17)
C15 0.052(2) 0.068(3) 0.036(2) -0.007(2) 0.0121(19) 0.009(2)
C16 0.059(3) 0.071(3) 0.042(2) -0.016(2) 0.015(2) 0.006(2)
C17 0.054(3) 0.066(3) 0.040(2) -0.010(2) 0.0106(19) 0.012(2)
C18 0.054(3) 0.076(3) 0.044(2) -0.010(2) 0.018(2) 0.005(2)
C19 0.063(3) 0.049(2) 0.066(3) -0.013(2) 0.028(2) 0.005(2)
C20 0.046(2) 0.041(2) 0.051(2) -0.0113(18) 0.0173(19) -0.0005(17)
C21 0.056(2) 0.046(2) 0.041(2) -0.0029(18) 0.0091(19) 0.0093(19)
C22 0.051(2) 0.0378(19) 0.042(2) -0.0010(16) 0.0212(18) -0.0004(17)
C23 0.057(3) 0.048(2) 0.0360(19) 0.0011(17) 0.0143(18) 0.0057(19)
C24 0.041(2) 0.0397(19) 0.0380(19) 0.0011(15) 0.0131(16) 0.0008(16)
C25 0.0385(19) 0.042(2) 0.0389(19) -0.0030(15) 0.0149(16) -0.0040(15)
C26 0.040(2) 0.053(2) 0.044(2) -0.0041(18) 0.0153(17) -0.0015(18)

loop_
_atom_type_symbol
_atom_type_description
_atom_type_scat_dispersion_real
_atom_type_scat_dispersion_imag
_atom_type_scat_source
C C 0.0033 0.0016 'International Tables Vol C Tables 4.2.6.8 and 6.1.1.4'
H H 0.0000 0.0000 'International Tables Vol C Tables 4.2.6.8 and 6.1.1.4'
N N 0.0061 0.0033 'International Tables Vol C Tables 4.2.6.8 and 6.1.1.4'
O O 0.0106 0.0060 'International Tables Vol C Tables 4.2.6.8 and 6.1.1.4'
Cd Cd -0.8075 1.2024 'International Tables Vol C Tables 4.2.6.8 and 6.1.1.4'
I I -0.4742 1.8119 'International Tables Vol C Tables 4.2.6.8 and 6.1.1.4'

loop_
_geom_angle_atom_site_label_1
_geom_angle_atom_site_label_2
_geom_angle_atom_site_label_3
_geom_angle
_geom_angle_site_symmetry_1
_geom_angle_site_symmetry_3
O2 Cd1 O3 79.17(17) . 4_675
O2 Cd1 O4 91.16(13) . 4_675
O3 Cd1 O4 54.60(10) 4_675 4_675
O2 Cd1 O1 54.16(11) . .
O3 Cd1 O1 91.72(11) 4_675 .
O4 Cd1 O1 137.60(13) 4_675 .
O2 Cd1 C26 85.77(14) . 4_675
O3 Cd1 C26 27.65(11) 4_675 4_675
O4 Cd1 C26 26.99(11) 4_675 4_675
O1 Cd1 C26 116.49(13) . 4_675
O2 Cd1 C1 28.21(14) . .
O3 Cd1 C1 87.67(13) 4_675 .
O4 Cd1 C1 117.36(15) 4_675 .
O1 Cd1 C1 26.18(13) . .
C26 Cd1 C1 104.76(16) 4_675 .
O2 Cd1 I1 94.96(12) . .
O3 Cd1 I1 161.42(8) 4_675 .
O4 Cd1 I1 108.44(8) 4_675 .
O1 Cd1 I1 99.12(9) . .
C26 Cd1 I1 135.23(9) 4_675 .
C1 Cd1 I1 95.41(10) . .
O2 Cd1 I2 157.67(9) . .
O3 Cd1 I2 92.47(10) 4_675 .
O4 Cd1 I2 100.87(9) 4_675 .
O1 Cd1 I2 106.06(8) . .
C26 Cd1 I2 96.42(9) 4_675 .
C1 Cd1 I2 132.07(11) . .
I1 Cd1 I2 98.90(4) . .
C1 O1 Cd1 89.5(3) . .
C1 O2 Cd1 93.1(3) . .
C26 O3 Cd1 91.7(3) . 4_476
C26 O4 Cd1 90.8(3) . 4_476
C9 N1 C10 119.9(5) . .
C9 N1 C8 120.4(5) . .
C10 N1 C8 119.5(4) . .
C18 N2 C17 120.1(4) . .
C18 N2 C19 119.4(4) . .
C17 N2 C19 120.5(4) . .
O1 C1 O2 122.2(4) . .
O1 C1 C2 122.4(4) . .
O2 C1 C2 115.4(4) . .
O1 C1 Cd1 64.3(2) . .
O2 C1 Cd1 58.7(2) . .
C2 C1 Cd1 168.3(3) . .
C3 C2 C4 118.5(4) . .
C3 C2 C1 120.4(4) . .
C4 C2 C1 121.2(5) . .
C2 C3 C5 120.3(4) . .
C2 C3 H3 119.8 . .
C5 C3 H3 119.8 . .
C6 C4 C2 120.6(5) . .
C6 C4 H4 119.7 . .
C2 C4 H4 119.7 . .
C7 C5 C3 121.7(4) . .
C7 C5 H5 119.2 . .
C3 C5 H5 119.2 . .
C4 C6 C7 119.1(5) . .
C4 C6 H6 120.5 . .
C7 C6 H6 120.5 . .
C5 C7 C6 117.9(4) . .
C5 C7 C8 122.2(5) . .
C6 C7 C8 119.5(5) . .
N1 C8 C7 113.1(4) . .
N1 C8 H8A 109.0 . .
C7 C8 H8A 109.0 . .
N1 C8 H8B 109.0 . .
C7 C8 H8B 109.0 . .
H8A C8 H8B 107.8 . .
N1 C9 C11 121.1(5) . .
N1 C9 H9 119.4 . .
C11 C9 H9 119.4 . .
N1 C10 C12 120.9(5) . .
N1 C10 H10 119.5 . .
C12 C10 H10 119.5 . .
C9 C11 C13 120.5(5) . .
C9 C11 H11 119.7 . .
C13 C11 H11 119.7 . .
C10 C12 C13 121.2(5) . .
C10 C12 H12 119.4 . .
C13 C12 H12 119.4 . .
C11 C13 C12 116.3(5) . .
C11 C13 C14 122.1(4) . .
C12 C13 C14 121.6(4) . .
C15 C14 C16 116.8(4) . .
C15 C14 C13 121.3(4) . .
C16 C14 C13 122.0(4) . .
C17 C15 C14 120.1(4) . .
C17 C15 H15 119.9 . .
C14 C15 H15 119.9 . .
C18 C16 C14 121.0(4) . .
C18 C16 H16 119.5 . .
C14 C16 H16 119.5 . .
N2 C17 C15 121.2(4) . .
N2 C17 H17 119.4 . .
C15 C17 H17 119.4 . .
N2 C18 C16 120.9(4) . .
N2 C18 H18 119.6 . .
C16 C18 H18 119.6 . .
N2 C19 C20 112.1(3) . .
N2 C19 H19A 109.2 . .
C20 C19 H19A 109.2 . .
N2 C19 H19B 109.2 . .
C20 C19 H19B 109.2 . .
H19A C19 H19B 107.9 . .
C21 C20 C22 119.7(4) . .
C21 C20 C19 119.9(4) . .
C22 C20 C19 120.4(4) . .
C20 C21 C23 119.7(4) . .
C20 C21 H21 120.1 . .
C23 C21 H21 120.1 . .
C24 C22 C20 119.7(4) . .
C24 C22 H22 120.1 . .
C20 C22 H22 120.1 . .
C21 C23 C25 121.3(4) . .
C21 C23 H23 119.3 . .
C25 C23 H23 119.3 . .
C25 C24 C22 120.3(4) . .
C25 C24 H24 119.9 . .
C22 C24 H24 119.9 . .
C23 C25 C24 118.8(4) . .
C23 C25 C26 120.3(4) . .
C24 C25 C26 120.8(4) . .
O4 C26 O3 122.7(4) . .
O4 C26 C25 120.4(4) . .
O3 C26 C25 116.8(4) . .
O4 C26 Cd1 62.2(2) . 4_476
O3 C26 Cd1 60.6(2) . 4_476
C25 C26 Cd1 172.3(3) . 4_476

loop_
_geom_bond_atom_site_label_1
_geom_bond_atom_site_label_2
_geom_bond_distance
_geom_bond_site_symmetry_2
Cd1 O2 2.338(4) .
Cd1 O3 2.379(3) 4_675
Cd1 O4 2.413(3) 4_675
Cd1 O1 2.463(3) .
Cd1 C26 2.728(4) 4_675
Cd1 C1 2.733(4) .
Cd1 I1 2.8298(10) .
Cd1 I2 2.8380(10) .
O1 C1 1.206(6) .
O2 C1 1.294(6) .
O3 C26 1.267(5) .
O3 Cd1 2.379(3) 4_476
O4 C26 1.238(5) .
O4 Cd1 2.413(3) 4_476
N1 C9 1.331(6) .
N1 C10 1.340(6) .
N1 C8 1.502(7) .
N2 C18 1.340(6) .
N2 C17 1.342(6) .
N2 C19 1.500(6) .
C1 C2 1.510(6) .
C2 C3 1.357(6) .
C2 C4 1.400(7) .
C3 C5 1.387(6) .
C3 H3 0.9500 .
C4 C6 1.394(8) .
C4 H4 0.9500 .
C5 C7 1.367(6) .
C5 H5 0.9500 .
C6 C7 1.407(8) .
C6 H6 0.9500 .
C7 C8 1.513(6) .
C8 H8A 0.9900 .
C8 H8B 0.9900 .
C9 C11 1.384(8) .
C9 H9 0.9500 .
C10 C12 1.368(8) .
C10 H10 0.9500 .
C11 C13 1.388(6) .
C11 H11 0.9500 .
C12 C13 1.389(6) .
C12 H12 0.9500 .
C13 C14 1.492(6) .
C14 C15 1.390(6) .
C14 C16 1.398(6) .
C15 C17 1.371(7) .
C15 H15 0.9500 .
C16 C18 1.357(7) .
C16 H16 0.9500 .
C17 H17 0.9500 .
C18 H18 0.9500 .
C19 C20 1.515(6) .
C19 H19A 0.9900 .
C19 H19B 0.9900 .
C20 C21 1.374(6) .
C20 C22 1.400(6) .
C21 C23 1.378(6) .
C21 H21 0.9500 .
C22 C24 1.385(5) .
C22 H22 0.9500 .
C23 C25 1.383(6) .
C23 H23 0.9500 .
C24 C25 1.385(5) .
C24 H24 0.9500 .
C25 C26 1.511(6) .
C26 Cd1 2.728(4) 4_476
